data_1567101
loop_
_publ_author_name
'Basavaiah, Deevi'
'Golime, Gangadhararao'
'Banoth, Shivalal'
'Todeti, Saidulu'

_publ_section_title
;
 An umpolung strategy for intermolecular [2 + 2 + 1] cycloaddition of aryl
 aldehydes and nitriles: a facile access to 2,4,5-trisubstituted oxazoles.
;
_journal_issue 27
_journal_name_full 'Chemical science'
_journal_page_first 8080
_journal_page_last 8087
_journal_paper_doi 10.1039/d2sc00046f
_journal_volume 13
_journal_year 2022
_chemical_formula_sum 'C27 H17 N3 O'
_chemical_formula_weight 399.44
_chemical_name_systematic
; 
 '4-phenyl-2,5-di(quinolin-2-yl)oxazole' 
;
_space_group_IT_number 14
_space_group_name_Hall '-P 2yn'
_space_group_name_H-M_alt 'P 1 21/n 1'
_symmetry_cell_setting monoclinic
_symmetry_space_group_name_H-M 'P 1 21/n 1'
_atom_sites_solution_hydrogens geom
_atom_sites_solution_primary direct
_atom_sites_solution_secondary difmap
_audit_creation_method SHELXL-97
_audit_update_record
;
2021-09-08 deposited with the CCDC.	2022-06-10 downloaded from the CCDC.
;
_cell_angle_alpha 90.00
_cell_angle_beta 104.402(5)
_cell_angle_gamma 90.00
_cell_formula_units_Z 4
_cell_length_a 11.3712(5)
_cell_length_b 9.2050(4)
_cell_length_c 19.1767(9)
_cell_measurement_reflns_used 7490
_cell_measurement_temperature 296.9(3)
_cell_measurement_theta_max 26.5750
_cell_measurement_theta_min 2.1890
_cell_volume 1944.18(16)
_computing_cell_refinement 'CrysAlisPro 1.171.40.35a (Rigaku OD, 2018)'
_computing_data_collection 'CrysAlisPro 1.171.40.35a (Rigaku OD, 2018)'
_computing_data_reduction 'CrysAlisPro 1.171.40.35a (Rigaku OD, 2018)'
_computing_structure_refinement 'SHELXL-97 (Sheldrick, 1997)'
_computing_structure_solution 'SHELXS-97 (Sheldrick, 1990)'
_diffrn_ambient_temperature 296.9(3)
_diffrn_detector_area_resol_mean 10.0000
_diffrn_measured_fraction_theta_full 1.000
_diffrn_measured_fraction_theta_max 1.000
_diffrn_measurement_device_type 'XtaLAB Synergy, Single source at offset/far, HyPix3000'
_diffrn_measurement_method '\w scans'
_diffrn_radiation_monochromator mirror
_diffrn_radiation_source 'micro-focus sealed X-ray tube'
_diffrn_radiation_type MoK\a
_diffrn_radiation_wavelength 0.71073
_diffrn_reflns_av_R_equivalents 0.0329
_diffrn_reflns_av_sigmaI/netI 0.0323
_diffrn_reflns_limit_h_max 13
_diffrn_reflns_limit_h_min -13
_diffrn_reflns_limit_k_max 10
_diffrn_reflns_limit_k_min -10
_diffrn_reflns_limit_l_max 22
_diffrn_reflns_limit_l_min -22
_diffrn_reflns_number 16503
_diffrn_reflns_theta_full 25.00
_diffrn_reflns_theta_max 25.00
_diffrn_reflns_theta_min 2.19
_diffrn_standards_decay_% none
_diffrn_standards_interval_count 'not applicable'
_diffrn_standards_interval_time 'not applicable'
_diffrn_standards_number 'not applicable'
_exptl_absorpt_coefficient_mu 0.085
_exptl_absorpt_correction_T_max 1.00000
_exptl_absorpt_correction_T_min 0.16858
_exptl_absorpt_correction_type multi-scan
_exptl_absorpt_process_details 'CrysAlisPro 1.171.40.35a (Rigaku Oxford Diffraction, 2018)'
_exptl_crystal_colour yellow
_exptl_crystal_density_diffrn 1.365
_exptl_crystal_density_method 'not measured'
_exptl_crystal_description plates
_exptl_crystal_F_000 832
_exptl_crystal_size_max 0.20
_exptl_crystal_size_mid 0.15
_exptl_crystal_size_min 0.10
_refine_diff_density_max 0.155
_refine_diff_density_min -0.158
_refine_diff_density_rms 0.034
_refine_ls_extinction_coef 0.0050(10)
_refine_ls_extinction_expression Fc^*^=kFc[1+0.001xFc^2^\l^3^/sin(2\q)]^-1/4^
_refine_ls_extinction_method SHELXL
_refine_ls_goodness_of_fit_ref 1.088
_refine_ls_hydrogen_treatment constr
_refine_ls_matrix_type full
_refine_ls_number_parameters 281
_refine_ls_number_reflns 3423
_refine_ls_number_restraints 0
_refine_ls_restrained_S_all 1.088
_refine_ls_R_factor_all 0.0589
_refine_ls_R_factor_gt 0.0428
_refine_ls_shift/su_max 0.000
_refine_ls_shift/su_mean 0.000
_refine_ls_structure_factor_coef Fsqd
_refine_ls_weighting_details 'calc w=1/[\s^2^(Fo^2^)+(0.0604P)^2^+0.1127P] where P=(Fo^2^+2Fc^2^)/3'
_refine_ls_weighting_scheme calc
_refine_ls_wR_factor_gt 0.1130
_refine_ls_wR_factor_ref 0.1236
_reflns_number_gt 2570
_reflns_number_total 3423
_reflns_threshold_expression >2sigma(I)
_cod_data_source_file d2sc00046f2.cif
_cod_data_source_block compound-3ea
_cod_depositor_comments
;
The following automatic conversions were performed:

data item '_symmetry_cell_setting' value 'Monoclinic' was changed to
'monoclinic' in accordance with the
/home/data/users/saulius/crontab/automatic-downloads/rss-feeds/RSC/lib/dictionaries/cif_core.dic
dictionary named 'cif_core.dic' version 2.4.2 last updated on
2011-04-26.

Automatic conversion script
Id: cif_fix_values 7556 2019-12-06 15:28:31Z antanas 

 Adding full bibliography for 1567097--1567102.cif.
;
_cod_original_cell_volume 1944.18(15)
_cod_original_sg_symbol_H-M P2(1)/n
_cod_database_code 1567101

loop_
_symmetry_equiv_pos_as_xyz
'x, y, z'
'-x+1/2, y+1/2, -z+1/2'
'-x, -y, -z'
'x-1/2, -y-1/2, z-1/2'

loop_
_atom_site_label
_atom_site_type_symbol
_atom_site_fract_x
_atom_site_fract_y
_atom_site_fract_z
_atom_site_U_iso_or_equiv
_atom_site_adp_type
_atom_site_occupancy
_atom_site_symmetry_multiplicity
_atom_site_calc_flag
_atom_site_refinement_flags
_atom_site_disorder_assembly
_atom_site_disorder_group
O1 O 0.63679(9) 0.39471(11) 0.52983(5) 0.0441(3) Uani 1 1 d . . .
N3 N 0.43029(11) 0.12804(13) 0.43549(7) 0.0436(3) Uani 1 1 d . . .
N1 N 0.76122(11) 0.59751(13) 0.61882(7) 0.0430(3) Uani 1 1 d . . .
N2 N 0.74372(11) 0.42327(13) 0.44875(7) 0.0458(4) Uani 1 1 d . . .
C10 C 0.58493(13) 0.30653(16) 0.47221(8) 0.0408(4) Uani 1 1 d . . .
C7 C 0.48057(13) 0.22536(16) 0.48359(8) 0.0407(4) Uani 1 1 d . . .
C11 C 0.65018(13) 0.32456(16) 0.42140(8) 0.0418(4) Uani 1 1 d . . .
C18 C 0.73112(13) 0.45960(16) 0.51167(8) 0.0421(4) Uani 1 1 d . . .
C23 C 0.82590(14) 0.69584(16) 0.66643(8) 0.0437(4) Uani 1 1 d . . .
C19 C 0.80356(13) 0.56224(16) 0.56304(8) 0.0419(4) Uani 1 1 d . . .
C6 C 0.33177(13) 0.05285(16) 0.44553(8) 0.0430(4) Uani 1 1 d . . .
C12 C 0.63887(13) 0.26912(17) 0.34797(8) 0.0440(4) Uani 1 1 d . . .
C22 C 0.93673(14) 0.75498(17) 0.65909(9) 0.0467(4) Uani 1 1 d . . .
C5 C 0.28467(14) 0.07493(18) 0.50628(9) 0.0485(4) Uani 1 1 d . . .
C1 C 0.27656(15) -0.04874(18) 0.39340(9) 0.0527(4) Uani 1 1 d . . .
H1 H 0.3079 -0.0646 0.3537 0.063 Uiso 1 1 calc R . .
C9 C 0.34272(15) 0.1781(2) 0.55680(9) 0.0562(5) Uani 1 1 d . . .
H9 H 0.3151 0.1950 0.5978 0.067 Uiso 1 1 calc R . .
C21 C 0.97848(15) 0.71103(18) 0.59917(9) 0.0546(5) Uani 1 1 d . . .
H21 H 1.0518 0.7464 0.5929 0.065 Uiso 1 1 calc R . .
C8 C 0.43920(14) 0.25359(18) 0.54602(9) 0.0512(4) Uani 1 1 d . . .
H8 H 0.4776 0.3229 0.5792 0.061 Uiso 1 1 calc R . .
C24 C 0.77875(16) 0.74105(18) 0.72414(9) 0.0546(5) Uani 1 1 d . . .
H24 H 0.7056 0.7030 0.7293 0.065 Uiso 1 1 calc R . .
C20 C 0.91200(15) 0.61741(18) 0.55073(9) 0.0519(4) Uani 1 1 d . . .
H20 H 0.9374 0.5901 0.5101 0.062 Uiso 1 1 calc R . .
C17 C 0.69915(16) 0.3429(2) 0.30389(9) 0.0582(5) Uani 1 1 d . . .
H17 H 0.7465 0.4233 0.3220 0.070 Uiso 1 1 calc R . .
C27 C 0.99808(17) 0.85562(19) 0.71089(10) 0.0611(5) Uani 1 1 d . . .
H27 H 1.0721 0.8940 0.7074 0.073 Uiso 1 1 calc R . .
C4 C 0.18239(15) -0.0067(2) 0.51229(11) 0.0621(5) Uani 1 1 d . . .
H4 H 0.1506 0.0056 0.5521 0.075 Uiso 1 1 calc R . .
C26 C 0.94996(19) 0.8969(2) 0.76579(10) 0.0679(6) Uani 1 1 d . . .
H26 H 0.9911 0.9639 0.7994 0.081 Uiso 1 1 calc R . .
C2 C 0.17729(16) -0.12455(19) 0.40032(11) 0.0616(5) Uani 1 1 d . . .
H2 H 0.1406 -0.1909 0.3650 0.074 Uiso 1 1 calc R . .
C3 C 0.13047(16) -0.1031(2) 0.46020(12) 0.0657(5) Uani 1 1 d . . .
H3 H 0.0627 -0.1555 0.4645 0.079 Uiso 1 1 calc R . .
C15 C 0.62143(18) 0.1816(2) 0.20605(10) 0.0687(6) Uani 1 1 d . . .
H15 H 0.6145 0.1529 0.1587 0.082 Uiso 1 1 calc R . .
C25 C 0.83959(19) 0.8401(2) 0.77243(9) 0.0659(5) Uani 1 1 d . . .
H25 H 0.8074 0.8701 0.8101 0.079 Uiso 1 1 calc R . .
C16 C 0.69038(18) 0.2996(2) 0.23406(10) 0.0690(6) Uani 1 1 d . . .
H16 H 0.7316 0.3509 0.2057 0.083 Uiso 1 1 calc R . .
C13 C 0.57121(18) 0.1493(2) 0.31925(10) 0.0666(5) Uani 1 1 d . . .
H13 H 0.5307 0.0966 0.3475 0.080 Uiso 1 1 calc R . .
C14 C 0.56269(19) 0.1066(2) 0.24916(11) 0.0782(6) Uani 1 1 d . . .
H14 H 0.5163 0.0256 0.2309 0.094 Uiso 1 1 calc R . .

loop_
_atom_site_aniso_label
_atom_site_aniso_U_11
_atom_site_aniso_U_22
_atom_site_aniso_U_33
_atom_site_aniso_U_23
_atom_site_aniso_U_13
_atom_site_aniso_U_12
O1 0.0495(6) 0.0430(6) 0.0401(6) -0.0037(5) 0.0117(5) -0.0023(5)
N3 0.0456(7) 0.0426(8) 0.0420(8) 0.0011(6) 0.0098(6) 0.0008(6)
N1 0.0489(7) 0.0401(7) 0.0392(8) 0.0005(6) 0.0093(6) 0.0000(6)
N2 0.0506(8) 0.0435(8) 0.0446(8) -0.0034(6) 0.0141(6) 0.0005(6)
C10 0.0463(8) 0.0371(9) 0.0373(9) -0.0028(7) 0.0069(7) 0.0027(7)
C7 0.0441(8) 0.0393(9) 0.0370(9) 0.0020(7) 0.0067(7) 0.0063(7)
C11 0.0455(9) 0.0372(9) 0.0428(9) -0.0012(7) 0.0111(7) 0.0036(7)
C18 0.0457(9) 0.0373(9) 0.0446(9) 0.0005(8) 0.0136(7) 0.0010(7)
C23 0.0521(9) 0.0363(9) 0.0388(9) 0.0039(7) 0.0039(7) 0.0024(7)
C19 0.0460(9) 0.0366(9) 0.0418(9) 0.0020(7) 0.0087(7) 0.0035(7)
C6 0.0416(8) 0.0396(9) 0.0461(9) 0.0078(8) 0.0073(7) 0.0070(7)
C12 0.0455(9) 0.0448(10) 0.0416(9) -0.0037(8) 0.0108(7) 0.0081(7)
C22 0.0494(9) 0.0406(9) 0.0448(10) 0.0039(8) 0.0019(7) 0.0015(7)
C5 0.0461(9) 0.0495(10) 0.0502(10) 0.0095(8) 0.0123(8) 0.0059(8)
C1 0.0541(10) 0.0484(11) 0.0535(11) 0.0004(9) 0.0093(8) -0.0013(8)
C9 0.0605(11) 0.0657(12) 0.0472(10) 0.0018(9) 0.0226(8) 0.0047(9)
C21 0.0460(9) 0.0539(11) 0.0632(12) 0.0027(9) 0.0125(8) -0.0053(8)
C8 0.0547(10) 0.0548(11) 0.0442(10) -0.0036(8) 0.0127(8) -0.0002(8)
C24 0.0696(11) 0.0542(11) 0.0402(10) -0.0018(8) 0.0143(8) -0.0043(9)
C20 0.0532(10) 0.0520(10) 0.0540(11) -0.0052(9) 0.0198(8) -0.0010(8)
C17 0.0670(11) 0.0608(12) 0.0495(11) -0.0042(9) 0.0197(9) -0.0035(9)
C27 0.0644(11) 0.0535(11) 0.0567(12) 0.0009(9) -0.0015(9) -0.0104(9)
C4 0.0563(10) 0.0643(12) 0.0700(13) 0.0108(11) 0.0237(9) 0.0005(9)
C26 0.0891(15) 0.0554(12) 0.0490(11) -0.0059(10) -0.0019(10) -0.0141(10)
C2 0.0539(10) 0.0528(11) 0.0714(13) 0.0029(10) 0.0031(9) -0.0071(9)
C3 0.0499(10) 0.0632(12) 0.0834(15) 0.0169(11) 0.0157(10) -0.0051(9)
C15 0.0751(13) 0.0860(15) 0.0456(11) -0.0121(11) 0.0163(10) 0.0158(11)
C25 0.0941(14) 0.0600(12) 0.0425(11) -0.0062(10) 0.0148(10) -0.0019(11)
C16 0.0833(14) 0.0790(14) 0.0509(12) 0.0018(11) 0.0284(10) 0.0058(12)
C13 0.0822(13) 0.0666(13) 0.0586(12) -0.0172(10) 0.0319(10) -0.0158(11)
C14 0.0919(15) 0.0821(15) 0.0656(14) -0.0333(12) 0.0290(12) -0.0187(12)

loop_
_atom_type_symbol
_atom_type_description
_atom_type_scat_dispersion_real
_atom_type_scat_dispersion_imag
_atom_type_scat_source
C C 0.0033 0.0016 'International Tables Vol C Tables 4.2.6.8 and 6.1.1.4'
H H 0.0000 0.0000 'International Tables Vol C Tables 4.2.6.8 and 6.1.1.4'
N N 0.0061 0.0033 'International Tables Vol C Tables 4.2.6.8 and 6.1.1.4'
O O 0.0106 0.0060 'International Tables Vol C Tables 4.2.6.8 and 6.1.1.4'

loop_
_geom_angle_atom_site_label_1
_geom_angle_atom_site_label_2
_geom_angle_atom_site_label_3
_geom_angle
_geom_angle_site_symmetry_1
_geom_angle_site_symmetry_3
_geom_angle_publ_flag
C18 O1 C10 105.26(11) . . ?
C7 N3 C6 118.36(13) . . ?
C19 N1 C23 117.50(13) . . ?
C18 N2 C11 105.51(12) . . ?
C11 C10 O1 107.35(13) . . ?
C11 C10 C7 140.20(14) . . ?
O1 C10 C7 112.45(12) . . ?
N3 C7 C8 122.84(14) . . ?
N3 C7 C10 118.15(13) . . ?
C8 C7 C10 119.00(14) . . ?
C10 C11 N2 107.89(13) . . ?
C10 C11 C12 134.60(14) . . ?
N2 C11 C12 117.46(13) . . ?
N2 C18 O1 113.98(13) . . ?
N2 C18 C19 128.37(14) . . ?
O1 C18 C19 117.63(13) . . ?
N1 C23 C24 118.37(14) . . ?
N1 C23 C22 122.37(14) . . ?
C24 C23 C22 119.25(15) . . ?
N1 C19 C20 124.02(15) . . ?
N1 C19 C18 116.59(13) . . ?
C20 C19 C18 119.39(14) . . ?
N3 C6 C1 118.33(14) . . ?
N3 C6 C5 122.27(15) . . ?
C1 C6 C5 119.40(14) . . ?
C13 C12 C17 117.27(15) . . ?
C13 C12 C11 124.49(15) . . ?
C17 C12 C11 118.23(15) . . ?
C21 C22 C27 123.78(16) . . ?
C21 C22 C23 117.48(15) . . ?
C27 C22 C23 118.73(16) . . ?
C9 C5 C6 117.27(14) . . ?
C9 C5 C4 124.10(16) . . ?
C6 C5 C4 118.63(16) . . ?
C2 C1 C6 120.58(17) . . ?
C2 C1 H1 119.7 . . ?
C6 C1 H1 119.7 . . ?
C8 C9 C5 120.13(15) . . ?
C8 C9 H9 119.9 . . ?
C5 C9 H9 119.9 . . ?
C20 C21 C22 119.98(15) . . ?
C20 C21 H21 120.0 . . ?
C22 C21 H21 120.0 . . ?
C9 C8 C7 119.10(16) . . ?
C9 C8 H8 120.4 . . ?
C7 C8 H8 120.4 . . ?
C25 C24 C23 120.33(17) . . ?
C25 C24 H24 119.8 . . ?
C23 C24 H24 119.8 . . ?
C21 C20 C19 118.59(15) . . ?
C21 C20 H20 120.7 . . ?
C19 C20 H20 120.7 . . ?
C16 C17 C12 121.50(18) . . ?
C16 C17 H17 119.2 . . ?
C12 C17 H17 119.2 . . ?
C26 C27 C22 120.45(17) . . ?
C26 C27 H27 119.8 . . ?
C22 C27 H27 119.8 . . ?
C3 C4 C5 120.27(17) . . ?
C3 C4 H4 119.9 . . ?
C5 C4 H4 119.9 . . ?
C27 C26 C25 120.80(18) . . ?
C27 C26 H26 119.6 . . ?
C25 C26 H26 119.6 . . ?
C1 C2 C3 120.20(18) . . ?
C1 C2 H2 119.9 . . ?
C3 C2 H2 119.9 . . ?
C4 C3 C2 120.91(17) . . ?
C4 C3 H3 119.5 . . ?
C2 C3 H3 119.5 . . ?
C16 C15 C14 118.71(17) . . ?
C16 C15 H15 120.6 . . ?
C14 C15 H15 120.6 . . ?
C24 C25 C26 120.42(17) . . ?
C24 C25 H25 119.8 . . ?
C26 C25 H25 119.8 . . ?
C15 C16 C17 120.48(18) . . ?
C15 C16 H16 119.8 . . ?
C17 C16 H16 119.8 . . ?
C12 C13 C14 120.92(18) . . ?
C12 C13 H13 119.5 . . ?
C14 C13 H13 119.5 . . ?
C15 C14 C13 121.10(19) . . ?
C15 C14 H14 119.4 . . ?
C13 C14 H14 119.4 . . ?

loop_
_geom_bond_atom_site_label_1
_geom_bond_atom_site_label_2
_geom_bond_distance
_geom_bond_site_symmetry_2
_geom_bond_publ_flag
O1 C18 1.3469(16) . ?
O1 C10 1.3796(17) . ?
N3 C7 1.3107(18) . ?
N3 C6 1.3706(18) . ?
N1 C19 1.3182(18) . ?
N1 C23 1.3638(19) . ?
N2 C18 1.2939(18) . ?
N2 C11 1.3981(19) . ?
C10 C11 1.3738(19) . ?
C10 C7 1.464(2) . ?
C7 C8 1.415(2) . ?
C11 C12 1.473(2) . ?
C18 C19 1.462(2) . ?
C23 C24 1.407(2) . ?
C23 C22 1.412(2) . ?
C19 C20 1.407(2) . ?
C6 C1 1.399(2) . ?
C6 C5 1.413(2) . ?
C12 C13 1.378(2) . ?
C12 C17 1.390(2) . ?
C22 C21 1.407(2) . ?
C22 C27 1.410(2) . ?
C5 C9 1.399(2) . ?
C5 C4 1.413(2) . ?
C1 C2 1.361(2) . ?
C1 H1 0.9300 . ?
C9 C8 1.357(2) . ?
C9 H9 0.9300 . ?
C21 C20 1.352(2) . ?
C21 H21 0.9300 . ?
C8 H8 0.9300 . ?
C24 C25 1.359(2) . ?
C24 H24 0.9300 . ?
C20 H20 0.9300 . ?
C17 C16 1.377(2) . ?
C17 H17 0.9300 . ?
C27 C26 1.356(3) . ?
C27 H27 0.9300 . ?
C4 C3 1.356(2) . ?
C4 H4 0.9300 . ?
C26 C25 1.395(3) . ?
C26 H26 0.9300 . ?
C2 C3 1.395(3) . ?
C2 H2 0.9300 . ?
C3 H3 0.9300 . ?
C15 C16 1.368(3) . ?
C15 C14 1.372(3) . ?
C15 H15 0.9300 . ?
C25 H25 0.9300 . ?
C16 H16 0.9300 . ?
C13 C14 1.381(2) . ?
C13 H13 0.9300 . ?
C14 H14 0.9300 . ?
